data_7214756
loop_
_publ_author_name
'Dong, Yujie'
'Xu, Bin'
'Zhang, Jibo'
'Lu, Hongguang'
'Wen, Shanpeng'
'Chen, Feipeng'
'He, Jiating'
'Li, Bao'
'Ye, Ling'
'Tian, Wenjing'

_publ_section_title
;
 Supramolecular interactions induced fluorescent organic nanowires with
 high quantum yield based on 9,10-distyrylanthracene
;
_journal_issue 20
_journal_name_full CrystEngComm
_journal_page_first 6593
_journal_paper_doi 10.1039/c2ce25276g
_journal_volume 14
_journal_year 2012
_chemical_formula_moiety 'C30 H18 F4'
_chemical_formula_sum 'C30 H18 F4'
_chemical_formula_weight 454.44
_chemical_name_systematic
;
?
;
_space_group_IT_number 2
_symmetry_cell_setting triclinic
_symmetry_space_group_name_Hall '-P 1'
_symmetry_space_group_name_H-M 'P -1'
_atom_sites_solution_hydrogens geom
_atom_sites_solution_primary direct
_atom_sites_solution_secondary difmap
_audit_creation_method SHELXL-97
_cell_angle_alpha 78.74(3)
_cell_angle_beta 86.02(3)
_cell_angle_gamma 84.26(3)
_cell_formula_units_Z 1
_cell_length_a 4.0152(8)
_cell_length_b 9.821(2)
_cell_length_c 13.736(3)
_cell_measurement_temperature 293(2)
_cell_volume 527.9(2)
_computing_structure_refinement 'SHELXL-97 (Sheldrick, 1997)'
_computing_structure_solution 'SHELXS-97 (Sheldrick, 1990)'
_diffrn_ambient_temperature 293(2)
_diffrn_measured_fraction_theta_full 0.958
_diffrn_measured_fraction_theta_max 0.935
_diffrn_radiation_monochromator graphite
_diffrn_radiation_source 'fine-focus sealed tube'
_diffrn_radiation_type MoK\a
_diffrn_radiation_wavelength 0.71073
_diffrn_reflns_av_R_equivalents 0.0468
_diffrn_reflns_av_sigmaI/netI 0.0609
_diffrn_reflns_limit_h_max 5
_diffrn_reflns_limit_h_min -4
_diffrn_reflns_limit_k_max 12
_diffrn_reflns_limit_k_min -12
_diffrn_reflns_limit_l_max 17
_diffrn_reflns_limit_l_min -17
_diffrn_reflns_number 4984
_diffrn_reflns_theta_full 25.00
_diffrn_reflns_theta_max 27.55
_diffrn_reflns_theta_min 3.03
_exptl_absorpt_coefficient_mu 0.107
_exptl_absorpt_correction_T_max 0.9905
_exptl_absorpt_correction_T_min 0.9318
_exptl_absorpt_correction_type multi-scan
_exptl_crystal_density_diffrn 1.430
_exptl_crystal_density_method 'not measured'
_exptl_crystal_F_000 234
_exptl_crystal_size_max 0.67
_exptl_crystal_size_mid 0.11
_exptl_crystal_size_min 0.09
_refine_diff_density_max 0.190
_refine_diff_density_min -0.183
_refine_diff_density_rms 0.048
_refine_ls_extinction_method none
_refine_ls_goodness_of_fit_ref 1.077
_refine_ls_hydrogen_treatment constr
_refine_ls_matrix_type full
_refine_ls_number_parameters 154
_refine_ls_number_reflns 2276
_refine_ls_number_restraints 0
_refine_ls_restrained_S_all 1.077
_refine_ls_R_factor_all 0.1147
_refine_ls_R_factor_gt 0.0610
_refine_ls_shift/su_max 0.046
_refine_ls_shift/su_mean 0.014
_refine_ls_structure_factor_coef Fsqd
_refine_ls_weighting_details 'calc w=1/[\s^2^(Fo^2^)+(0.0874P)^2^+0.0193P] where P=(Fo^2^+2Fc^2^)/3'
_refine_ls_weighting_scheme calc
_refine_ls_wR_factor_gt 0.1623
_refine_ls_wR_factor_ref 0.1885
_reflns_number_gt 1296
_reflns_number_total 2276
_reflns_threshold_expression >2sigma(I)
_cod_data_source_file c2ce25276g.txt
_cod_data_source_block dyj-7
_cod_original_cell_volume 527.88(18)
_cod_original_sg_symbol_H-M P-1
_cod_database_code 7214756

loop_
_symmetry_equiv_pos_as_xyz
'x, y, z'
'-x, -y, -z'

loop_
_atom_site_label
_atom_site_type_symbol
_atom_site_fract_x
_atom_site_fract_y
_atom_site_fract_z
_atom_site_U_iso_or_equiv
_atom_site_adp_type
_atom_site_occupancy
_atom_site_symmetry_multiplicity
_atom_site_calc_flag
_atom_site_refinement_flags
C1 C 0.2126(7) 0.1437(3) 0.41789(19) 0.0483(7) Uani 1 1 d .
H1 H 0.3474 0.0603 0.4317 0.058 Uiso 1 1 calc R
C2 C 0.0886(7) 0.2100(3) 0.49290(19) 0.0532(8) Uani 1 1 d .
C3 C -0.1134(7) 0.3318(3) 0.4777(2) 0.0519(8) Uani 1 1 d .
H3 H -0.1970 0.3751 0.5299 0.062 Uiso 1 1 calc R
C4 C -0.1855(7) 0.3865(3) 0.3814(2) 0.0492(7) Uani 1 1 d .
C5 C -0.0684(6) 0.3257(3) 0.30272(19) 0.0440(7) Uani 1 1 d .
H5 H -0.1248 0.3666 0.2384 0.053 Uiso 1 1 calc R
C6 C 0.1361(6) 0.2019(3) 0.32079(18) 0.0397(6) Uani 1 1 d .
C7 C 0.2794(6) 0.1286(3) 0.24244(18) 0.0427(7) Uani 1 1 d .
H7 H 0.4444 0.0565 0.2611 0.051 Uiso 1 1 calc R
C8 C 0.2028(7) 0.1524(3) 0.14910(18) 0.0431(7) Uani 1 1 d .
H8 H 0.0411 0.2252 0.1286 0.052 Uiso 1 1 calc R
C9 C 0.3533(6) 0.0727(3) 0.07388(17) 0.0379(6) Uani 1 1 d .
C10 C 0.5089(6) 0.1455(3) -0.01345(17) 0.0391(6) Uani 1 1 d .
C11 C 0.5277(7) 0.2927(3) -0.0296(2) 0.0497(7) Uani 1 1 d .
H11 H 0.4317 0.3420 0.0182 0.060 Uiso 1 1 calc R
C12 C 0.6815(8) 0.3622(3) -0.1126(2) 0.0592(8) Uani 1 1 d .
H12 H 0.6836 0.4585 -0.1224 0.071 Uiso 1 1 calc R
C13 C 0.8377(8) 0.2892(3) -0.1838(2) 0.0561(8) Uani 1 1 d .
H13 H 0.9483 0.3370 -0.2399 0.067 Uiso 1 1 calc R
C14 C 0.8286(7) 0.1503(3) -0.17152(19) 0.0471(7) Uani 1 1 d .
H14 H 0.9359 0.1036 -0.2193 0.057 Uiso 1 1 calc R
C15 C 0.6589(6) 0.0725(3) -0.08732(17) 0.0386(6) Uani 1 1 d .
F1 F 0.1687(6) 0.1524(2) 0.58674(12) 0.0858(7) Uani 1 1 d .
F2 F -0.3838(5) 0.50763(19) 0.36349(14) 0.0791(7) Uani 1 1 d .

loop_
_atom_site_aniso_label
_atom_site_aniso_U_11
_atom_site_aniso_U_22
_atom_site_aniso_U_33
_atom_site_aniso_U_23
_atom_site_aniso_U_13
_atom_site_aniso_U_12
C1 0.0590(18) 0.0492(16) 0.0379(15) -0.0150(12) -0.0011(12) 0.0022(14)
C2 0.0647(19) 0.066(2) 0.0329(15) -0.0182(13) 0.0035(13) -0.0113(17)
C3 0.0612(18) 0.0577(18) 0.0438(17) -0.0283(13) 0.0139(13) -0.0128(15)
C4 0.0550(17) 0.0407(15) 0.0531(18) -0.0166(12) 0.0106(13) -0.0035(14)
C5 0.0480(16) 0.0479(15) 0.0370(14) -0.0128(11) 0.0059(11) -0.0048(13)
C6 0.0425(15) 0.0454(15) 0.0340(14) -0.0145(11) 0.0027(11) -0.0078(13)
C7 0.0409(14) 0.0524(16) 0.0364(14) -0.0173(12) 0.0001(11) 0.0037(12)
C8 0.0440(15) 0.0502(15) 0.0361(14) -0.0152(11) 0.0005(11) 0.0026(12)
C9 0.0374(14) 0.0492(15) 0.0297(13) -0.0161(11) -0.0013(10) 0.0003(12)
C10 0.0409(14) 0.0476(15) 0.0318(13) -0.0146(11) -0.0027(10) -0.0035(12)
C11 0.0588(18) 0.0500(16) 0.0435(16) -0.0192(13) 0.0013(13) -0.0031(14)
C12 0.079(2) 0.0465(17) 0.0524(18) -0.0102(14) 0.0049(15) -0.0124(16)
C13 0.065(2) 0.0606(19) 0.0424(16) -0.0079(14) 0.0067(13) -0.0140(16)
C14 0.0522(16) 0.0575(17) 0.0323(14) -0.0124(12) 0.0050(11) -0.0051(14)
C15 0.0384(14) 0.0507(15) 0.0293(13) -0.0145(11) -0.0012(10) -0.0030(12)
F1 0.1234(18) 0.1005(16) 0.0346(10) -0.0228(10) -0.0051(10) 0.0054(13)
F2 0.0966(15) 0.0614(12) 0.0762(14) -0.0248(10) 0.0162(11) 0.0170(11)

loop_
_atom_type_symbol
_atom_type_description
_atom_type_scat_dispersion_real
_atom_type_scat_dispersion_imag
_atom_type_scat_source
C C 0.0033 0.0016 'International Tables Vol C Tables 4.2.6.8 and 6.1.1.4'
H H 0.0000 0.0000 'International Tables Vol C Tables 4.2.6.8 and 6.1.1.4'
F F 0.0171 0.0103 'International Tables Vol C Tables 4.2.6.8 and 6.1.1.4'

loop_
_geom_angle_atom_site_label_1
_geom_angle_atom_site_label_2
_geom_angle_atom_site_label_3
_geom_angle
_geom_angle_site_symmetry_1
C2 C1 C6 119.4(3) .
C2 C1 H1 120.3 .
C6 C1 H1 120.3 .
F1 C2 C1 118.5(3) .
F1 C2 C3 118.4(3) .
C1 C2 C3 123.1(3) .
C4 C3 C2 116.2(3) .
C4 C3 H3 121.9 .
C2 C3 H3 121.9 .
F2 C4 C3 117.8(3) .
F2 C4 C5 118.6(3) .
C3 C4 C5 123.6(3) .
C4 C5 C6 118.7(3) .
C4 C5 H5 120.6 .
C6 C5 H5 120.6 .
C1 C6 C5 118.9(2) .
C1 C6 C7 117.6(2) .
C5 C6 C7 123.5(2) .
C8 C7 C6 127.7(3) .
C8 C7 H7 116.1 .
C6 C7 H7 116.1 .
C7 C8 C9 125.0(3) .
C7 C8 H8 117.5 .
C9 C8 H8 117.5 .
C15 C9 C10 120.0(2) 2_655
C15 C9 C8 121.5(2) 2_655
C10 C9 C8 118.5(2) .
C9 C10 C15 120.3(2) .
C9 C10 C11 121.6(2) .
C15 C10 C11 118.1(2) .
C12 C11 C10 121.6(2) .
C12 C11 H11 119.2 .
C10 C11 H11 119.2 .
C11 C12 C13 120.0(3) .
C11 C12 H12 120.0 .
C13 C12 H12 120.0 .
C14 C13 C12 120.4(2) .
C14 C13 H13 119.8 .
C12 C13 H13 119.8 .
C13 C14 C15 121.9(2) .
C13 C14 H14 119.1 .
C15 C14 H14 119.1 .
C9 C15 C10 119.7(2) 2_655
C9 C15 C14 122.4(2) 2_655
C10 C15 C14 117.9(2) .

loop_
_geom_bond_atom_site_label_1
_geom_bond_atom_site_label_2
_geom_bond_distance
_geom_bond_site_symmetry_2
C1 C2 1.363(3) .
C1 C6 1.387(4) .
C1 H1 0.9300 .
C2 F1 1.349(3) .
C2 C3 1.366(4) .
C3 C4 1.366(4) .
C3 H3 0.9300 .
C4 F2 1.354(3) .
C4 C5 1.368(3) .
C5 C6 1.388(4) .
C5 H5 0.9300 .
C6 C7 1.463(3) .
C7 C8 1.310(3) .
C7 H7 0.9300 .
C8 C9 1.477(3) .
C8 H8 0.9300 .
C9 C15 1.407(3) 2_655
C9 C10 1.411(3) .
C10 C15 1.421(3) .
C10 C11 1.428(4) .
C11 C12 1.353(4) .
C11 H11 0.9300 .
C12 C13 1.401(4) .
C12 H12 0.9300 .
C13 C14 1.346(4) .
C13 H13 0.9300 .
C14 C15 1.426(3) .
C14 H14 0.9300 .
C15 C9 1.407(3) 2_655
